data_2014216
loop_
_publ_author_name
'Tercan, Bar\?i\,s'
'H\"okelek, Tuncer'
'Dal, Hakan'
'S\"uzen, Yasemin'
'K\?il\?i\,c, Zeynel'

_publ_section_title
4',4',6',6'-Tetrachloro-3,4-dihydro-3-(6-methylpyridin-2-yl)spiro[1,3,2-benzoxazaphosphinine-2,2'-(2\l^5^,4\l^5^,6\l^5^-cyclotriphosphazene)]
_journal_issue 9
_journal_name_full 'Acta Crystallographica Section C'
_journal_page_first o639
_journal_page_last o641
_journal_paper_doi 10.1107/S0108270104016518
_journal_volume 60
_journal_year 2004
_chemical_formula_iupac 'C13 H12 Cl4 N5 O P3'
_chemical_formula_moiety 'C13 H12 Cl4 N5 O P3'
_chemical_formula_sum 'C13 H12 Cl4 N5 O P3'
_chemical_formula_weight 488.99
_chemical_name_systematic
;
4',4',6',6'-Tetrachloro-3,4-dihydro-3-(6-methylpyridin-2-yl)spiro[1,3,2-
benzoxazaphosphinine-2,2'-(2\l^5^,4\l^5^,6\l^5^-cyclotriphosphazene)]
;
_space_group_IT_number 2
_symmetry_cell_setting triclinic
_symmetry_space_group_name_Hall '-P 1'
_symmetry_space_group_name_H-M 'P -1'
_atom_sites_solution_hydrogens geom
_atom_sites_solution_primary direct
_atom_sites_solution_secondary difmap
_audit_creation_method SHELXL-97
_cell_angle_alpha 82.131(2)
_cell_angle_beta 87.5980(10)
_cell_angle_gamma 81.992(2)
_cell_formula_units_Z 2
_cell_length_a 8.98340(10)
_cell_length_b 9.5110(2)
_cell_length_c 11.9857(2)
_cell_measurement_reflns_used 25
_cell_measurement_temperature 293(2)
_cell_measurement_theta_max 23
_cell_measurement_theta_min 11
_cell_volume 1004.26(3)
_computing_cell_refinement 'CAD-4 Express'
_computing_data_collection 'CAD-4 Express (Enraf--Nonius, 1994)'
_computing_data_reduction 'XCAD4 (Harms & Wocadlo, 1995)'
_computing_molecular_graphics 'Ortep-3 for Windows (Farrugia, 1997)'
_computing_publication_material 'WinGX (Farrugia, 1999)'
_computing_structure_refinement 'SHELXL97 (Sheldrick, 1997)'
_computing_structure_solution 'SHELXS97 (Sheldrick, 1997)'
_diffrn_ambient_temperature 293(2)
_diffrn_measured_fraction_theta_full 1.000
_diffrn_measured_fraction_theta_max 1.000
_diffrn_measurement_device_type 'Enraf--Nonius CAD-4'
_diffrn_measurement_method 'non-profiled \w scans'
_diffrn_radiation_monochromator graphite
_diffrn_radiation_source 'fine-focus sealed tube'
_diffrn_radiation_type CuK\a
_diffrn_radiation_wavelength 1.54184
_diffrn_reflns_av_R_equivalents 0.0314
_diffrn_reflns_av_sigmaI/netI 0.0391
_diffrn_reflns_limit_h_max 11
_diffrn_reflns_limit_h_min -11
_diffrn_reflns_limit_k_max 0
_diffrn_reflns_limit_k_min -11
_diffrn_reflns_limit_l_max 14
_diffrn_reflns_limit_l_min -14
_diffrn_reflns_number 4003
_diffrn_reflns_theta_full 74.15
_diffrn_reflns_theta_max 74.15
_diffrn_reflns_theta_min 7.02
_diffrn_standards_decay_% 1
_diffrn_standards_interval_time 120
_diffrn_standards_number 3
_exptl_absorpt_coefficient_mu 7.756
_exptl_absorpt_correction_T_max 0.212
_exptl_absorpt_correction_T_min 0.146
_exptl_absorpt_correction_type '\y scan'
_exptl_absorpt_process_details '(North et al., 1968)'
_exptl_crystal_colour colourless
_exptl_crystal_density_diffrn 1.617
_exptl_crystal_density_method 'not measured'
_exptl_crystal_description prism
_exptl_crystal_F_000 492
_exptl_crystal_size_max 0.40
_exptl_crystal_size_mid 0.25
_exptl_crystal_size_min 0.20
_refine_diff_density_max 0.440
_refine_diff_density_min -0.367
_refine_ls_extinction_coef 0.088(6)
_refine_ls_extinction_expression Fc^*^=kFc[1+0.001xFc^2^\l^3^/sin(2\q)]^-1/4^
_refine_ls_extinction_method SHELXL97
_refine_ls_goodness_of_fit_ref 1.017
_refine_ls_hydrogen_treatment constr
_refine_ls_matrix_type full
_refine_ls_number_parameters 236
_refine_ls_number_reflns 3274
_refine_ls_number_restraints 0
_refine_ls_restrained_S_all 1.017
_refine_ls_R_factor_all 0.0787
_refine_ls_R_factor_gt 0.0631
_refine_ls_shift/su_max 0.000
_refine_ls_shift/su_mean 0.000
_refine_ls_structure_factor_coef Fsqd
_refine_ls_weighting_details 'calc w=1/[\s^2^(Fo^2^)+(0.1278P)^2^] where P=(Fo^2^+2Fc^2^)/3'
_refine_ls_weighting_scheme calc
_refine_ls_wR_factor_gt 0.1520
_refine_ls_wR_factor_ref 0.1659
_reflns_number_gt 2661
_reflns_number_total 3909
_reflns_threshold_expression I>2\s(I)
_cod_data_source_file ob1184.cif
_cod_data_source_block I
_cod_database_code 2014216
_cod_database_fobs_code 2014216

loop_
_symmetry_equiv_pos_as_xyz
'x, y, z'
'-x, -y, -z'

loop_
_atom_site_label
_atom_site_fract_x
_atom_site_fract_y
_atom_site_fract_z
_atom_site_U_iso_or_equiv
_atom_site_adp_type
_atom_site_calc_flag
_atom_site_refinement_flags
_atom_site_occupancy
_atom_site_disorder_assembly
_atom_site_disorder_group
_atom_site_type_symbol
Cl1 0.03426(15) 0.47446(16) 0.67690(12) 0.1063(5) Uani d . 1 . . Cl
Cl2 0.08995(16) 0.61033(13) 0.88790(15) 0.1087(5) Uani d . 1 . . Cl
Cl3 0.60876(13) 0.37032(14) 0.63665(9) 0.0851(4) Uani d . 1 . . Cl
Cl4 0.61823(16) 0.51008(16) 0.85105(11) 0.0994(4) Uani d . 1 . . Cl
P1 0.18328(10) 0.45469(9) 0.79955(9) 0.0626(3) Uani d . 1 . . P
P2 0.48772(10) 0.39688(9) 0.77724(7) 0.0562(3) Uani d . 1 . . P
P3 0.32900(9) 0.19665(8) 0.89809(6) 0.0492(3) Uani d . 1 . . P
O1 0.3502(3) 0.1624(3) 1.02933(19) 0.0640(6) Uani d . 1 . . O
N1 0.3368(4) 0.4976(3) 0.7466(3) 0.0720(9) Uani d . 1 . . N
N2 0.4823(3) 0.2494(3) 0.8522(2) 0.0577(7) Uani d . 1 . . N
N3 0.1815(3) 0.3076(3) 0.8748(2) 0.0559(6) Uani d . 1 . . N
N4 0.3096(3) 0.0384(3) 0.8649(2) 0.0519(6) Uani d . 1 . . N
N5 0.3061(3) 0.1339(3) 0.6756(2) 0.0560(6) Uani d . 1 . . N
C1 0.2912(7) 0.2565(6) 0.4872(3) 0.0880(13) Uani d . 1 . . C
C2 0.3051(4) 0.1208(4) 0.5673(3) 0.0660(9) Uani d . 1 . . C
C3 0.3129(5) -0.0137(5) 0.5300(3) 0.0789(11) Uani d . 1 . . C
C4 0.3246(6) -0.1320(5) 0.6070(4) 0.0826(12) Uani d . 1 . . C
C5 0.3289(5) -0.1218(4) 0.7188(3) 0.0685(9) Uani d . 1 . . C
C6 0.3163(4) 0.0145(3) 0.7513(3) 0.0535(7) Uani d . 1 . . C
C7 0.2676(4) -0.0812(4) 0.9492(3) 0.0577(8) Uani d . 1 . . C
C8 0.2097(3) -0.0349(3) 1.0576(3) 0.0538(7) Uani d . 1 . . C
C9 0.1137(4) -0.1137(4) 1.1268(3) 0.0639(9) Uani d . 1 . . C
C10 0.0639(4) -0.0753(6) 1.2294(4) 0.0779(12) Uani d . 1 . . C
C11 0.1063(5) 0.0457(6) 1.2645(4) 0.0793(12) Uani d . 1 . . C
C12 0.2011(5) 0.1266(5) 1.1977(3) 0.0731(10) Uani d . 1 . . C
C13 0.2503(4) 0.0836(4) 1.0964(3) 0.0567(8) Uani d . 1 . . C
H1A 0.2858 0.3366 0.5287 0.132 Uiso calc R 1 . . H
H1B 0.2015 0.2645 0.4446 0.132 Uiso calc R 1 . . H
H1C 0.3772 0.2557 0.4369 0.132 Uiso calc R 1 . . H
H3 0.3102 -0.0211 0.4536 0.095 Uiso calc R 1 . . H
H4 0.3298 -0.2217 0.5833 0.099 Uiso calc R 1 . . H
H5 0.3398 -0.2033 0.7719 0.082 Uiso calc R 1 . . H
H7A 0.1916 -0.1262 0.9176 0.069 Uiso calc R 1 . . H
H7B 0.3553 -0.1526 0.9633 0.069 Uiso calc R 1 . . H
H9 0.0829 -0.1938 1.1029 0.077 Uiso calc R 1 . . H
H10 0.0018 -0.1303 1.2754 0.093 Uiso calc R 1 . . H
H11 0.0709 0.0728 1.3335 0.095 Uiso calc R 1 . . H
H12 0.2306 0.2078 1.2208 0.088 Uiso calc R 1 . . H

loop_
_atom_site_aniso_label
_atom_site_aniso_U_11
_atom_site_aniso_U_22
_atom_site_aniso_U_33
_atom_site_aniso_U_12
_atom_site_aniso_U_13
_atom_site_aniso_U_23
Cl1 0.0860(8) 0.1037(9) 0.1176(10) 0.0031(7) -0.0364(7) 0.0205(7)
Cl2 0.1022(9) 0.0568(6) 0.1686(13) -0.0117(6) 0.0352(8) -0.0302(7)
Cl3 0.0856(7) 0.0960(8) 0.0692(6) -0.0161(6) 0.0156(5) 0.0035(5)
Cl4 0.1043(9) 0.1021(9) 0.1070(9) -0.0618(7) -0.0037(7) -0.0192(7)
P1 0.0596(5) 0.0433(5) 0.0816(6) -0.0066(3) -0.0018(4) 0.0032(4)
P2 0.0584(5) 0.0522(5) 0.0577(5) -0.0178(3) -0.0017(3) 0.0041(3)
P3 0.0537(4) 0.0444(4) 0.0496(4) -0.0146(3) -0.0085(3) 0.0041(3)
O1 0.0761(15) 0.0680(15) 0.0543(13) -0.0367(12) -0.0108(11) -0.0011(11)
N1 0.0681(19) 0.0495(16) 0.092(2) -0.0094(14) 0.0009(16) 0.0120(15)
N2 0.0541(14) 0.0562(15) 0.0606(15) -0.0138(12) -0.0107(11) 0.0094(12)
N3 0.0511(14) 0.0442(13) 0.0722(17) -0.0118(11) 0.0007(12) -0.0023(12)
N4 0.0656(15) 0.0418(13) 0.0471(13) -0.0128(11) -0.0082(11) 0.0065(10)
N5 0.0634(16) 0.0494(14) 0.0530(14) -0.0088(11) -0.0086(11) 0.0043(11)
C1 0.116(4) 0.084(3) 0.056(2) -0.011(3) -0.009(2) 0.018(2)
C2 0.073(2) 0.074(2) 0.0516(17) -0.0180(18) -0.0053(15) 0.0003(16)
C3 0.097(3) 0.090(3) 0.055(2) -0.020(2) -0.0053(19) -0.018(2)
C4 0.106(3) 0.065(2) 0.080(3) -0.015(2) 0.008(2) -0.023(2)
C5 0.081(2) 0.0546(19) 0.069(2) -0.0104(17) 0.0050(17) -0.0050(16)
C6 0.0561(17) 0.0498(16) 0.0533(16) -0.0076(13) -0.0054(13) -0.0007(13)
C7 0.0644(19) 0.0484(16) 0.0580(17) -0.0136(14) -0.0096(14) 0.0096(13)
C8 0.0516(16) 0.0565(17) 0.0515(16) -0.0134(13) -0.0162(12) 0.0099(13)
C9 0.0577(18) 0.068(2) 0.064(2) -0.0181(16) -0.0098(15) 0.0102(16)
C10 0.0493(18) 0.102(3) 0.075(2) -0.0170(19) -0.0062(16) 0.022(2)
C11 0.074(2) 0.101(3) 0.060(2) -0.012(2) 0.0021(18) -0.001(2)
C12 0.086(3) 0.086(3) 0.0507(18) -0.028(2) -0.0121(17) -0.0018(17)
C13 0.0543(16) 0.0636(19) 0.0516(16) -0.0175(14) -0.0127(13) 0.0072(14)

loop_
_atom_type_symbol
_atom_type_description
_atom_type_scat_dispersion_real
_atom_type_scat_dispersion_imag
_atom_type_scat_source
C C 0.0181 0.0091 'International Tables Vol C Tables 4.2.6.8 and 6.1.1.4'
H H 0.0000 0.0000 'International Tables Vol C Tables 4.2.6.8 and 6.1.1.4'
Cl Cl 0.3639 0.7018 'International Tables Vol C Tables 4.2.6.8 and 6.1.1.4'
N N 0.0311 0.0180 'International Tables Vol C Tables 4.2.6.8 and 6.1.1.4'
O O 0.0492 0.0322 'International Tables Vol C Tables 4.2.6.8 and 6.1.1.4'
P P 0.2955 0.4335 'International Tables Vol C Tables 4.2.6.8 and 6.1.1.4'

loop_
_geom_angle_atom_site_label_1
_geom_angle_atom_site_label_2
_geom_angle_atom_site_label_3
_geom_angle
_geom_angle_publ_flag
C13 O1 P3 120.0(2) yes
O1 P3 N2 103.82(14) yes
O1 P3 N3 108.64(16) yes
N2 P3 N3 116.45(14) yes
O1 P3 N4 101.66(13) yes
N2 P3 N4 112.85(15) yes
N3 P3 N4 111.88(14) yes
N2 P2 N1 119.49(16) yes
N2 P2 Cl3 110.38(13) ?
N1 P2 Cl3 109.24(14) ?
N2 P2 Cl4 108.68(12) ?
N1 P2 Cl4 107.29(14) ?
Cl3 P2 Cl4 99.91(7) ?
N3 P1 N1 119.54(15) yes
N3 P1 Cl1 109.68(12) ?
N1 P1 Cl1 108.92(15) ?
N3 P1 Cl2 108.55(13) ?
N1 P1 Cl2 107.94(14) ?
Cl1 P1 Cl2 100.51(8) ?
C2 N5 C6 118.7(3) no
C12 C13 C8 123.5(3) ?
C12 C13 O1 118.5(3) ?
C8 C13 O1 117.9(3) ?
C6 N4 C7 116.4(3) yes
C6 N4 P3 120.3(2) yes
C7 N4 P3 122.9(2) yes
C10 C9 C8 121.2(4) ?
C10 C9 H9 119.4 ?
C8 C9 H9 119.4 ?
N5 C6 C5 122.1(3) no
N5 C6 N4 115.0(3) no
C5 C6 N4 122.9(3) no
C8 C7 N4 113.6(3) no
C8 C7 H7A 108.9 ?
N4 C7 H7A 108.9 ?
C8 C7 H7B 108.9 ?
N4 C7 H7B 108.9 ?
H7A C7 H7B 107.7 ?
P1 N3 P3 122.24(17) yes
P2 N1 P1 119.66(19) yes
P2 N2 P3 122.13(18) yes
C13 C12 C11 118.0(4) ?
C13 C12 H12 121.0 ?
C11 C12 H12 121.0 ?
C13 C8 C9 117.0(3) ?
C13 C8 C7 122.4(3) ?
C9 C8 C7 120.6(3) ?
N5 C2 C3 121.5(3) no
N5 C2 C1 116.5(4) no
C3 C2 C1 121.9(4) ?
C4 C5 C6 117.9(4) ?
C4 C5 H5 121.0 ?
C6 C5 H5 121.0 ?
C3 C4 C5 120.8(4) ?
C3 C4 H4 119.6 ?
C5 C4 H4 119.6 ?
C9 C10 C11 119.8(4) ?
C9 C10 H10 120.1 ?
C11 C10 H10 120.1 ?
C4 C3 C2 118.9(4) ?
C4 C3 H3 120.6 ?
C2 C3 H3 120.6 ?
C10 C11 C12 120.5(4) ?
C10 C11 H11 119.7 ?
C12 C11 H11 119.7 ?
C2 C1 H1A 109.5 ?
C2 C1 H1B 109.5 ?
H1A C1 H1B 109.5 ?
C2 C1 H1C 109.5 ?
H1A C1 H1C 109.5 ?
H1B C1 H1C 109.5 ?

loop_
_geom_bond_atom_site_label_1
_geom_bond_atom_site_label_2
_geom_bond_site_symmetry_2
_geom_bond_distance
_geom_bond_publ_flag
O1 C13 . 1.406(4) yes
O1 P3 . 1.576(2) yes
P3 N2 . 1.582(3) yes
P3 N3 . 1.584(3) yes
P3 N4 . 1.642(3) yes
P2 N2 . 1.565(3) yes
P2 N1 . 1.573(3) yes
P2 Cl3 . 1.9930(14) ?
P2 Cl4 . 2.0039(13) ?
P1 N3 . 1.558(3) yes
P1 N1 . 1.576(3) yes
P1 Cl1 . 2.0020(16) ?
P1 Cl2 . 2.0061(15) ?
N5 C2 . 1.322(4) no
N5 C6 . 1.348(4) no
C13 C12 . 1.370(5) ?
C13 C8 . 1.375(5) ?
N4 C6 . 1.408(4) yes
N4 C7 . 1.494(4) yes
C9 C10 . 1.370(6) ?
C9 C8 . 1.394(5) ?
C9 H9 . 0.9300 ?
C6 C5 . 1.393(5) ?
C7 C8 . 1.479(5) ?
C7 H7A . 0.9700 ?
C7 H7B . 0.9700 ?
C12 C11 . 1.384(6) ?
C12 H12 . 0.9300 ?
C2 C3 . 1.403(6) ?
C2 C1 . 1.493(6) ?
C5 C4 . 1.359(6) ?
C5 H5 . 0.9300 ?
C4 C3 . 1.349(6) ?
C4 H4 . 0.9300 ?
C10 C11 . 1.383(7) ?
C10 H10 . 0.9300 ?
C3 H3 . 0.9300 ?
C11 H11 . 0.9300 ?
C1 H1A . 0.9600 ?
C1 H1B . 0.9600 ?
C1 H1C . 0.9600 ?

loop_
_geom_torsion_atom_site_label_1
_geom_torsion_atom_site_label_2
_geom_torsion_atom_site_label_3
_geom_torsion_atom_site_label_4
_geom_torsion
_geom_torsion_publ_flag
C13 O1 P3 N2 -166.2(3) ?
C13 O1 P3 N3 69.3(3) ?
C13 O1 P3 N4 -48.8(3) ?
P3 O1 C13 C12 -138.0(3) ?
P3 O1 C13 C8 43.3(4) ?
O1 P3 N4 C6 -167.8(3) ?
N2 P3 N4 C6 -57.2(3) ?
N3 P3 N4 C6 76.4(3) ?
O1 P3 N4 C7 19.2(3) ?
N2 P3 N4 C7 129.8(3) ?
N3 P3 N4 C7 -96.6(3) ?
C2 N5 C6 C5 1.4(5) ?
C2 N5 C6 N4 -177.1(3) ?
C7 N4 C6 N5 159.6(3) ?
P3 N4 C6 N5 -13.8(4) ?
C7 N4 C6 C5 -18.8(5) ?
P3 N4 C6 C5 167.7(3) ?
C6 N4 C7 C8 -159.2(3) ?
P3 N4 C7 C8 14.1(4) ?
N1 P1 N3 P3 -1.4(3) yes
Cl1 P1 N3 P3 125.32(18) ?
Cl2 P1 N3 P3 -125.75(19) ?
O1 P3 N3 P1 123.2(2) ?
N2 P3 N3 P1 6.5(3) yes
N4 P3 N3 P1 -125.3(2) ?
N2 P2 N1 P1 5.0(4) yes
Cl3 P2 N1 P1 133.4(2) ?
Cl4 P2 N1 P1 -119.2(2) ?
N3 P1 N1 P2 -4.5(3) yes
Cl1 P1 N1 P2 -131.6(2) ?
Cl2 P1 N1 P2 120.1(2) ?
N1 P2 N2 P3 0.4(3) yes
Cl3 P2 N2 P3 -127.45(19) ?
Cl4 P2 N2 P3 123.92(19) ?
O1 P3 N2 P2 -125.4(2) ?
N3 P3 N2 P2 -6.0(3) yes
N4 P3 N2 P2 125.4(2) ?
C8 C13 C12 C11 0.4(6) ?
O1 C13 C12 C11 -178.1(4) ?
C12 C13 C8 C9 -0.2(5) ?
O1 C13 C8 C9 178.3(3) ?
C12 C13 C8 C7 -178.3(3) ?
O1 C13 C8 C7 0.2(5) ?
C10 C9 C8 C13 -0.7(5) ?
C10 C9 C8 C7 177.4(3) ?
N4 C7 C8 C13 -27.2(4) ?
N4 C7 C8 C9 154.8(3) ?
C6 N5 C2 C3 0.6(5) ?
C6 N5 C2 C1 179.1(4) ?
N5 C6 C5 C4 -2.6(6) ?
N4 C6 C5 C4 175.8(4) ?
C6 C5 C4 C3 1.9(7) ?
C8 C9 C10 C11 1.5(6) ?
C5 C4 C3 C2 -0.1(7) ?
N5 C2 C3 C4 -1.2(7) ?
C1 C2 C3 C4 -179.6(5) ?
C9 C10 C11 C12 -1.3(6) ?
C13 C12 C11 C10 0.3(6) ?

loop_
_cod_related_entry_id
_cod_related_entry_database
_cod_related_entry_code
1 ChemSpider 21134101
